data_4303830
loop_
_publ_author_name
'Albert Schr\"ockeneder'
'Pedro Traar'
'Georg Raber'
'Judith Baumgartner'
'Ferdinand Belaj'
'Nadia C. M\"osch-Zanetti'

_publ_contact_author_address
; Institute of Chemistry,
  Karl-Franzens University Graz,
  Schubertstr. 1,
  A-8010 Graz,
  Austria
;
_publ_contact_author_email ferdinand.belaj@uni-graz.at
_publ_contact_author_fax 43(316)3809835
_publ_contact_author_name 'Ferdinand Belaj'
_publ_contact_author_phone 43(316)3805288
_publ_section_title
;
Oxorhenium(V) Complexes with Ketiminato Ligands: Coordination Chemistry and
Epoxidation of Cyclooctene
;
_journal_name_full 'Inorganic Chemistry'
_journal_page_first 11608
_journal_page_last 11614
_journal_paper_doi 10.1021/ic901455g
_journal_volume 48
_journal_year 2009
_chemical_compound_source 'synthetical product'
_chemical_formula_moiety 'C24 H28 Cl N2 O3 Re'
_chemical_formula_sum 'C24 H28 Cl N2 O3 Re'
_chemical_formula_weight 614.13
_chemical_name_systematic ' chlorooxo-bis[4-(2-methyl-phenylimino)-2-pentanonato-N,O]rhenium(V)'
_space_group_IT_number 14
_symmetry_cell_setting monoclinic
_symmetry_space_group_name_Hall '-P 2yn'
_symmetry_space_group_name_H-M 'P 1 21/n 1'
_atom_sites_solution_hydrogens geom
_atom_sites_solution_primary direct
_atom_sites_solution_secondary difmap
_audit_creation_method 'manual edited SHELXL-97 .cif file'
_cell_angle_alpha 90.00
_cell_angle_beta 111.766(14)
_cell_angle_gamma 90.00
_cell_formula_units_Z 8
_cell_length_a 11.4488(17)
_cell_length_b 32.097(4)
_cell_length_c 13.942(3)
_cell_measurement_reflns_used 49
_cell_measurement_temperature 95(2)
_cell_measurement_theta_max 18.95
_cell_measurement_theta_min 14.21
_cell_volume 4758.0(15)
_computing_cell_refinement 'local software'
_computing_data_collection 'local software'
_computing_data_reduction 'local software'
_computing_molecular_graphics 'ORTEP (Johnson, 1965)'
_computing_publication_material 'SHELXL-97 (Sheldrick, 1997)'
_computing_structure_refinement 'SHELXL-97 (Sheldrick, 1997)'
_computing_structure_solution 'SHELXS-97 (Sheldrick, 1997)'
_diffrn_ambient_temperature 95(2)
_diffrn_measured_fraction_theta_full 0.999
_diffrn_measured_fraction_theta_max 0.999
_diffrn_measurement_device 'four-circle diffractometer'
_diffrn_measurement_device_type Stoe
_diffrn_measurement_method '\w scans'
_diffrn_radiation_monochromator graphite
_diffrn_radiation_source 'fine-focus sealed tube'
_diffrn_radiation_type MoK\a
_diffrn_radiation_wavelength 0.71069
_diffrn_reflns_av_R_equivalents 0.0341
_diffrn_reflns_av_sigmaI/netI 0.0668
_diffrn_reflns_limit_h_max 15
_diffrn_reflns_limit_h_min -16
_diffrn_reflns_limit_k_max 45
_diffrn_reflns_limit_k_min -45
_diffrn_reflns_limit_l_max 19
_diffrn_reflns_limit_l_min -2
_diffrn_reflns_number 15895
_diffrn_reflns_theta_full 30.00
_diffrn_reflns_theta_max 30.00
_diffrn_reflns_theta_min 2.70
_diffrn_standards_decay_% 0.0
_diffrn_standards_interval_count 100
_diffrn_standards_number 3
_exptl_absorpt_coefficient_mu 5.247
_exptl_absorpt_correction_T_max 0.657
_exptl_absorpt_correction_T_min 0.265
_exptl_absorpt_correction_type empirical
_exptl_absorpt_process_details 'Parkin, S., Moezzi, B. and Hope H. (1995) J. Appl. Cryst. 28, 53-56'
_exptl_crystal_colour green
_exptl_crystal_density_diffrn 1.715
_exptl_crystal_density_method 'not measured'
_exptl_crystal_description needle
_exptl_crystal_F_000 2416
_exptl_crystal_size_max 0.30
_exptl_crystal_size_mid 0.10
_exptl_crystal_size_min 0.08
_refine_diff_density_max 2.057
_refine_diff_density_min -1.554
_refine_diff_density_rms 0.191
_refine_ls_extinction_method none
_refine_ls_goodness_of_fit_ref 1.057
_refine_ls_hydrogen_treatment refU
_refine_ls_matrix_type full
_refine_ls_number_parameters 589
_refine_ls_number_reflns 13862
_refine_ls_number_restraints 0
_refine_ls_restrained_S_all 1.057
_refine_ls_R_factor_all 0.0572
_refine_ls_R_factor_gt 0.0434
_refine_ls_shift/su_max 0.001
_refine_ls_shift/su_mean 0.000
_refine_ls_structure_factor_coef Fsqd
_refine_ls_weighting_details 'calc w=1/[\s^2^(Fo^2^)+(0.0351P)^2^+4.7451P] where P=(Fo^2^+2Fc^2^)/3'
_refine_ls_weighting_scheme calc
_refine_ls_wR_factor_gt 0.0962
_refine_ls_wR_factor_ref 0.1033
_reflns_number_gt 11481
_reflns_number_total 13862
_reflns_threshold_expression >2sigma(I)
_cod_data_source_file ic901455g_si_001_2.cif
_cod_data_source_block cis-N,N-3
_cod_original_cell_volume 4758.0(14)
_cod_original_sg_symbol_H-M 'P 21/n'
_cod_database_code 4303830

loop_
_symmetry_equiv_pos_as_xyz
'x, y, z'
'-x+1/2, y+1/2, -z+1/2'
'-x, -y, -z'
'x-1/2, -y-1/2, z-1/2'

loop_
_atom_site_label
_atom_site_type_symbol
_atom_site_fract_x
_atom_site_fract_y
_atom_site_fract_z
_atom_site_U_iso_or_equiv
_atom_site_adp_type
_atom_site_occupancy
_atom_site_symmetry_multiplicity
_atom_site_calc_flag
_atom_site_refinement_flags
_atom_site_disorder_assembly
_atom_site_disorder_group
Re1 Re 0.803792(18) 0.664849(6) 0.774663(15) 0.01299(5) Uani 1 1 d . . .
Cl1 Cl 0.60323(10) 0.67738(3) 0.63473(8) 0.01037(19) Uani 1 1 d . . .
O1 O 0.8761(3) 0.63984(11) 0.7056(3) 0.0190(7) Uani 1 1 d . . .
C11 C 0.8982(5) 0.79501(16) 0.8054(5) 0.0222(11) Uani 1 1 d . . .
H111 H 0.9190 0.8001 0.7443 0.058(15) Uiso 1 1 calc R . .
H112 H 0.9554 0.8109 0.8639 0.058(15) Uiso 1 1 calc R . .
H113 H 0.8114 0.8038 0.7913 0.058(15) Uiso 1 1 calc R . .
C12 C 0.9117(5) 0.74882(16) 0.8313(4) 0.0159(9) Uani 1 1 d . . .
O12 O 0.8415(3) 0.72553(11) 0.7544(3) 0.0173(7) Uani 1 1 d . . .
C13 C 0.9912(5) 0.73647(15) 0.9272(4) 0.0179(10) Uani 1 1 d . . .
H13 H 1.0237 0.7577 0.9775 0.034(14) Uiso 1 1 calc R . .
C14 C 1.0302(5) 0.69506(16) 0.9591(4) 0.0179(10) Uani 1 1 d . . .
N14 N 0.9753(4) 0.66164(13) 0.9048(3) 0.0140(8) Uani 1 1 d . . .
C15 C 1.1407(5) 0.68972(17) 1.0602(4) 0.0208(11) Uani 1 1 d . . .
H151 H 1.1200 0.6688 1.1026 0.031(11) Uiso 1 1 calc R . .
H152 H 1.1591 0.7163 1.0972 0.031(11) Uiso 1 1 calc R . .
H153 H 1.2145 0.6806 1.0463 0.031(11) Uiso 1 1 calc R . .
C21 C 1.0391(5) 0.62206(15) 0.9332(4) 0.0164(10) Uani 1 1 d . . .
C22 C 1.1228(5) 0.61001(17) 0.8854(4) 0.0194(10) Uani 1 1 d . . .
C23 C 1.1752(5) 0.57002(19) 0.9095(5) 0.0263(12) Uani 1 1 d . . .
H23 H 1.2313 0.5607 0.8781 0.020(8) Uiso 1 1 calc R . .
C24 C 1.1487(6) 0.54369(18) 0.9769(5) 0.0258(12) Uani 1 1 d . . .
H24 H 1.1845 0.5166 0.9899 0.020(8) Uiso 1 1 calc R . .
C25 C 1.0696(5) 0.55704(17) 1.0254(4) 0.0228(11) Uani 1 1 d . . .
H25 H 1.0531 0.5394 1.0736 0.020(8) Uiso 1 1 calc R . .
C26 C 1.0143(5) 0.59631(16) 1.0036(4) 0.0180(10) Uani 1 1 d . . .
H26 H 0.9598 0.6055 1.0367 0.020(8) Uiso 1 1 calc R . .
C27 C 1.1595(5) 0.63805(19) 0.8159(5) 0.0247(12) Uani 1 1 d . . .
H271 H 1.1414 0.6670 0.8278 0.041(19) Uiso 0.50 1 calc PR . .
H272 H 1.1116 0.6306 0.7437 0.041(19) Uiso 0.50 1 calc PR . .
H273 H 1.2496 0.6350 0.8304 0.041(19) Uiso 0.50 1 calc PR . .
H274 H 1.1937 0.6214 0.7735 0.041(19) Uiso 0.50 1 calc PR . .
H275 H 1.2235 0.6578 0.8576 0.041(19) Uiso 0.50 1 calc PR . .
H276 H 1.0854 0.6534 0.7709 0.041(19) Uiso 0.50 1 calc PR . .
C31 C 0.7350(6) 0.70853(17) 1.0377(4) 0.0224(11) Uani 1 1 d . . .
H311 H 0.8089 0.7262 1.0495 0.016(9) Uiso 1 1 calc R . .
H312 H 0.7411 0.6953 1.1028 0.016(9) Uiso 1 1 calc R . .
H313 H 0.6587 0.7257 1.0116 0.016(9) Uiso 1 1 calc R . .
C32 C 0.7292(5) 0.67582(16) 0.9606(4) 0.0166(10) Uani 1 1 d . . .
O32 O 0.7388(3) 0.69034(11) 0.8753(3) 0.0158(7) Uani 1 1 d . . .
C33 C 0.7149(5) 0.63470(16) 0.9747(4) 0.0169(10) Uani 1 1 d . . .
H33 H 0.7103 0.6262 1.0385 0.034(14) Uiso 1 1 calc R . .
C34 C 0.7062(5) 0.60297(16) 0.8996(4) 0.0170(10) Uani 1 1 d . . .
N34 N 0.7321(4) 0.60915(12) 0.8161(3) 0.0138(8) Uani 1 1 d . . .
C35 C 0.6646(6) 0.56107(16) 0.9236(4) 0.0222(11) Uani 1 1 d . . .
H351 H 0.6840 0.5397 0.8816 0.059(15) Uiso 1 1 calc R . .
H352 H 0.5738 0.5615 0.9078 0.059(15) Uiso 1 1 calc R . .
H353 H 0.7090 0.5547 0.9969 0.059(15) Uiso 1 1 calc R . .
C41 C 0.7147(5) 0.57412(15) 0.7453(4) 0.0167(10) Uani 1 1 d . . .
C42 C 0.5948(5) 0.56184(17) 0.6806(4) 0.0207(11) Uani 1 1 d . . .
C43 C 0.5857(6) 0.52711(19) 0.6176(5) 0.0262(12) Uani 1 1 d . . .
H43 H 0.5050 0.5180 0.5725 0.025(8) Uiso 1 1 calc R . .
C44 C 0.6907(6) 0.50570(18) 0.6192(5) 0.0258(12) Uani 1 1 d . . .
H44 H 0.6814 0.4828 0.5738 0.025(8) Uiso 1 1 calc R . .
C45 C 0.8107(6) 0.51726(17) 0.6866(5) 0.0239(12) Uani 1 1 d . . .
H45 H 0.8827 0.5018 0.6894 0.025(8) Uiso 1 1 calc R . .
C46 C 0.8223(5) 0.55166(16) 0.7490(4) 0.0192(10) Uani 1 1 d . . .
H46 H 0.9032 0.5603 0.7947 0.025(8) Uiso 1 1 calc R . .
C47 C 0.4775(5) 0.58259(19) 0.6800(5) 0.0266(12) Uani 1 1 d . . .
H471 H 0.4144 0.5827 0.6096 0.036(12) Uiso 1 1 calc R . .
H472 H 0.4967 0.6113 0.7046 0.036(12) Uiso 1 1 calc R . .
H473 H 0.4446 0.5673 0.7255 0.036(12) Uiso 1 1 calc R . .
Re2 Re 0.959047(18) 0.602022(6) 0.295471(15) 0.01342(5) Uani 1 1 d . . .
Cl2 Cl 0.88127(11) 0.54208(4) 0.18925(9) 0.0162(2) Uani 1 1 d . . .
O2 O 0.8972(3) 0.64068(11) 0.2105(3) 0.0190(7) Uani 1 1 d . . .
C61 C 1.3288(6) 0.58983(19) 0.2861(5) 0.0302(14) Uani 1 1 d . . .
H611 H 1.3074 0.5626 0.2523 0.057(15) Uiso 1 1 calc R . .
H612 H 1.4111 0.5882 0.3425 0.057(15) Uiso 1 1 calc R . .
H613 H 1.3318 0.6107 0.2356 0.057(15) Uiso 1 1 calc R . .
C62 C 1.2307(5) 0.60212(15) 0.3286(4) 0.0180(10) Uani 1 1 d . . .
O62 O 1.1167(3) 0.59107(12) 0.2672(3) 0.0201(8) Uani 1 1 d . . .
C63 C 1.2612(5) 0.62431(17) 0.4171(4) 0.0208(11) Uani 1 1 d . . .
H63 H 1.3469 0.6233 0.4625 0.020(11) Uiso 1 1 calc R . .
C64 C 1.1787(5) 0.64918(16) 0.4503(4) 0.0184(10) Uani 1 1 d . . .
N64 N 1.0555(4) 0.64837(13) 0.4056(3) 0.0155(8) Uani 1 1 d . . .
C65 C 1.2437(6) 0.67877(19) 0.5369(6) 0.0337(15) Uani 1 1 d . . .
H651 H 1.2739 0.7030 0.5100 0.057(15) Uiso 1 1 calc R . .
H652 H 1.3152 0.6647 0.5890 0.057(15) Uiso 1 1 calc R . .
H653 H 1.1845 0.6880 0.5684 0.057(15) Uiso 1 1 calc R . .
C71 C 0.9853(5) 0.68361(16) 0.4197(4) 0.0175(10) Uani 1 1 d . . .
C72 C 0.9750(5) 0.71919(17) 0.3590(4) 0.0209(11) Uani 1 1 d . . .
C73 C 0.8981(6) 0.75151(18) 0.3688(5) 0.0309(14) Uani 1 1 d . . .
H73 H 0.8882 0.7757 0.3272 0.028(9) Uiso 1 1 calc R . .
C74 C 0.8364(7) 0.7494(2) 0.4367(6) 0.0374(16) Uani 1 1 d . . .
H74 H 0.7830 0.7716 0.4400 0.028(9) Uiso 1 1 calc R . .
C75 C 0.8522(7) 0.71488(19) 0.5006(5) 0.0317(14) Uani 1 1 d . . .
H75 H 0.8125 0.7138 0.5494 0.028(9) Uiso 1 1 calc R . .
C76 C 0.9272(6) 0.68186(18) 0.4921(5) 0.0243(12) Uani 1 1 d . . .
H76 H 0.9388 0.6582 0.5354 0.028(9) Uiso 1 1 calc R . .
C77 C 1.0452(6) 0.72370(17) 0.2865(5) 0.0235(11) Uani 1 1 d . . .
H771 H 1.1347 0.7282 0.3267 0.047(13) Uiso 1 1 calc R . .
H772 H 1.0115 0.7476 0.2406 0.047(13) Uiso 1 1 calc R . .
H773 H 1.0346 0.6983 0.2451 0.047(13) Uiso 1 1 calc R . .
C81 C 1.1227(5) 0.54090(18) 0.5917(4) 0.0247(12) Uani 1 1 d . . .
H811 H 1.1356 0.5127 0.5704 0.045(13) Uiso 1 1 calc R . .
H812 H 1.0990 0.5393 0.6524 0.045(13) Uiso 1 1 calc R . .
H813 H 1.2006 0.5570 0.6091 0.045(13) Uiso 1 1 calc R . .
C82 C 1.0192(5) 0.56208(16) 0.5046(4) 0.0177(10) Uani 1 1 d . . .
O82 O 1.0361(3) 0.56368(11) 0.4170(3) 0.0164(7) Uani 1 1 d . . .
C83 C 0.9137(5) 0.57735(17) 0.5167(4) 0.0201(10) Uani 1 1 d . . .
H83 H 0.9136 0.5782 0.5848 0.020(11) Uiso 1 1 calc R . .
C84 C 0.8037(5) 0.59211(15) 0.4347(4) 0.0159(9) Uani 1 1 d . . .
N84 N 0.8027(4) 0.59986(13) 0.3415(3) 0.0152(8) Uani 1 1 d . . .
C85 C 0.6888(5) 0.59822(19) 0.4598(4) 0.0246(12) Uani 1 1 d . . .
H851 H 0.6393 0.6214 0.4189 0.032(11) Uiso 1 1 calc R . .
H852 H 0.7137 0.6045 0.5335 0.032(11) Uiso 1 1 calc R . .
H853 H 0.6380 0.5727 0.4434 0.032(11) Uiso 1 1 calc R . .
C91 C 0.6814(5) 0.60762(17) 0.2586(4) 0.0177(10) Uani 1 1 d . . .
C92 C 0.6020(5) 0.57459(17) 0.2107(4) 0.0208(11) Uani 1 1 d . . .
C93 C 0.4926(5) 0.5841(2) 0.1257(5) 0.0295(13) Uani 1 1 d . . .
H93 H 0.4375 0.5623 0.0906 0.028(9) Uiso 1 1 calc R . .
C94 C 0.4631(6) 0.6248(2) 0.0919(5) 0.0330(15) Uani 1 1 d . . .
H94 H 0.3896 0.6303 0.0329 0.028(9) Uiso 1 1 calc R . .
C95 C 0.5396(6) 0.6570(2) 0.1432(5) 0.0327(15) Uani 1 1 d . . .
H95 H 0.5178 0.6850 0.1213 0.028(9) Uiso 1 1 calc R . .
C96 C 0.6487(6) 0.64858(18) 0.2272(4) 0.0224(11) Uani 1 1 d . . .
H96 H 0.7014 0.6708 0.2634 0.028(9) Uiso 1 1 calc R . .
C97 C 0.6233(6) 0.5301(2) 0.2473(5) 0.0316(14) Uani 1 1 d . . .
H971 H 0.5470 0.5138 0.2119 0.035(17) Uiso 0.50 1 calc PR . .
H972 H 0.6434 0.5292 0.3220 0.035(17) Uiso 0.50 1 calc PR . .
H973 H 0.6933 0.5183 0.2318 0.035(17) Uiso 0.50 1 calc PR . .
H974 H 0.7088 0.5271 0.2985 0.035(17) Uiso 0.50 1 calc PR . .
H975 H 0.6124 0.5117 0.1885 0.035(17) Uiso 0.50 1 calc PR . .
H976 H 0.5625 0.5225 0.2786 0.035(17) Uiso 0.50 1 calc PR . .

loop_
_atom_site_aniso_label
_atom_site_aniso_U_11
_atom_site_aniso_U_22
_atom_site_aniso_U_33
_atom_site_aniso_U_23
_atom_site_aniso_U_13
_atom_site_aniso_U_12
Re1 0.01621(9) 0.01119(9) 0.01154(9) 0.00038(7) 0.00509(7) 0.00014(7)
Cl1 0.0114(5) 0.0087(4) 0.0091(5) 0.0026(4) 0.0017(4) 0.0015(4)
O1 0.0209(18) 0.0189(18) 0.0177(18) -0.0028(15) 0.0076(15) -0.0008(14)
C11 0.023(3) 0.014(2) 0.027(3) 0.002(2) 0.007(2) -0.003(2)
C12 0.018(2) 0.014(2) 0.018(2) 0.0013(19) 0.0095(19) -0.0004(18)
O12 0.0229(18) 0.0152(17) 0.0137(17) -0.0014(14) 0.0069(14) -0.0020(14)
C13 0.020(2) 0.012(2) 0.022(3) -0.0024(19) 0.009(2) -0.0017(18)
C14 0.016(2) 0.019(2) 0.018(2) 0.000(2) 0.007(2) -0.0040(19)
N14 0.0158(19) 0.0122(19) 0.015(2) 0.0012(15) 0.0070(16) -0.0001(15)
C15 0.021(3) 0.019(3) 0.015(2) -0.002(2) -0.002(2) 0.001(2)
C21 0.019(2) 0.012(2) 0.017(2) -0.0027(18) 0.0050(19) 0.0012(18)
C22 0.016(2) 0.022(3) 0.018(2) -0.004(2) 0.003(2) 0.0000(19)
C23 0.025(3) 0.030(3) 0.023(3) -0.006(2) 0.008(2) 0.008(2)
C24 0.028(3) 0.019(3) 0.025(3) 0.002(2) 0.004(2) 0.008(2)
C25 0.025(3) 0.016(2) 0.022(3) 0.003(2) 0.003(2) 0.001(2)
C26 0.018(2) 0.019(2) 0.017(2) 0.0010(19) 0.006(2) 0.0026(19)
C27 0.024(3) 0.027(3) 0.026(3) -0.001(2) 0.013(2) 0.000(2)
C31 0.036(3) 0.016(2) 0.017(3) 0.001(2) 0.013(2) 0.003(2)
C32 0.016(2) 0.019(2) 0.016(2) 0.0006(19) 0.0065(19) 0.0037(19)
O32 0.0204(18) 0.0144(17) 0.0152(17) 0.0021(14) 0.0098(14) 0.0037(14)
C33 0.025(3) 0.015(2) 0.013(2) 0.0049(18) 0.010(2) 0.0026(19)
C34 0.019(2) 0.014(2) 0.015(2) 0.0026(18) 0.0019(19) 0.0027(18)
N34 0.0157(19) 0.0112(18) 0.0123(19) -0.0005(15) 0.0026(16) 0.0009(15)
C35 0.030(3) 0.016(2) 0.021(3) 0.002(2) 0.010(2) -0.005(2)
C41 0.026(3) 0.009(2) 0.016(2) 0.0005(18) 0.009(2) -0.0029(19)
C42 0.023(3) 0.023(3) 0.015(2) 0.004(2) 0.006(2) -0.003(2)
C43 0.024(3) 0.027(3) 0.025(3) 0.001(2) 0.006(2) -0.005(2)
C44 0.036(3) 0.018(3) 0.022(3) -0.002(2) 0.009(2) -0.003(2)
C45 0.032(3) 0.015(2) 0.028(3) 0.000(2) 0.014(2) 0.001(2)
C46 0.029(3) 0.015(2) 0.015(2) -0.0011(19) 0.010(2) -0.002(2)
C47 0.025(3) 0.026(3) 0.025(3) 0.000(2) 0.005(2) -0.007(2)
Re2 0.01489(9) 0.01318(9) 0.01295(9) -0.00002(7) 0.00605(7) -0.00001(7)
Cl2 0.0175(5) 0.0162(5) 0.0145(5) -0.0048(4) 0.0057(4) -0.0007(4)
O2 0.0207(18) 0.0180(18) 0.0183(18) 0.0001(15) 0.0073(15) -0.0020(14)
C61 0.028(3) 0.023(3) 0.048(4) 0.003(3) 0.024(3) 0.004(2)
C62 0.017(2) 0.013(2) 0.026(3) 0.003(2) 0.011(2) 0.0021(18)
O62 0.0191(18) 0.0224(19) 0.023(2) 0.0009(16) 0.0129(16) 0.0021(15)
C63 0.010(2) 0.021(3) 0.028(3) 0.007(2) 0.003(2) -0.0001(19)
C64 0.019(2) 0.011(2) 0.021(3) 0.0033(19) 0.004(2) -0.0006(18)
N64 0.0151(19) 0.0125(19) 0.018(2) 0.0018(16) 0.0051(17) 0.0010(15)
C65 0.023(3) 0.021(3) 0.046(4) -0.008(3) -0.001(3) -0.001(2)
C71 0.023(2) 0.015(2) 0.017(2) -0.0010(19) 0.009(2) 0.0015(19)
C72 0.028(3) 0.018(2) 0.018(3) -0.001(2) 0.010(2) 0.001(2)
C73 0.043(4) 0.018(3) 0.038(4) 0.008(3) 0.023(3) 0.011(3)
C74 0.042(4) 0.032(3) 0.044(4) 0.002(3) 0.023(3) 0.015(3)
C75 0.047(4) 0.027(3) 0.031(3) -0.002(3) 0.027(3) 0.002(3)
C76 0.030(3) 0.021(3) 0.025(3) -0.001(2) 0.013(2) 0.002(2)
C77 0.031(3) 0.015(2) 0.027(3) 0.004(2) 0.014(2) -0.001(2)
C81 0.024(3) 0.025(3) 0.021(3) 0.004(2) 0.004(2) 0.000(2)
C82 0.018(2) 0.016(2) 0.018(2) 0.0015(19) 0.005(2) -0.0008(18)
O82 0.0158(17) 0.0168(17) 0.0169(18) 0.0015(14) 0.0064(14) 0.0000(13)
C83 0.020(2) 0.025(3) 0.016(2) 0.000(2) 0.009(2) 0.000(2)
C84 0.016(2) 0.014(2) 0.017(2) -0.0015(18) 0.0052(19) -0.0001(18)
N84 0.0147(19) 0.015(2) 0.014(2) -0.0002(16) 0.0042(16) -0.0001(15)
C85 0.026(3) 0.035(3) 0.019(3) 0.001(2) 0.015(2) 0.002(2)
C91 0.015(2) 0.022(3) 0.016(2) 0.000(2) 0.0064(19) 0.0049(19)
C92 0.017(2) 0.023(3) 0.022(3) -0.003(2) 0.007(2) -0.003(2)
C93 0.018(3) 0.046(4) 0.023(3) -0.002(3) 0.004(2) -0.002(3)
C94 0.022(3) 0.060(5) 0.020(3) 0.005(3) 0.012(2) 0.011(3)
C95 0.032(3) 0.046(4) 0.025(3) 0.015(3) 0.017(3) 0.020(3)
C96 0.030(3) 0.023(3) 0.020(3) 0.006(2) 0.016(2) 0.007(2)
C97 0.027(3) 0.032(3) 0.036(4) -0.003(3) 0.012(3) -0.007(3)

loop_
_atom_type_symbol
_atom_type_description
_atom_type_scat_dispersion_real
_atom_type_scat_dispersion_imag
_atom_type_scat_source
C C 0.0033 0.0016 'International Tables Vol C Tables 4.2.6.8 and 6.1.1.4'
H H 0.0000 0.0000 'International Tables Vol C Tables 4.2.6.8 and 6.1.1.4'
Cl Cl 0.1484 0.1585 'International Tables Vol C Tables 4.2.6.8 and 6.1.1.4'
N N 0.0061 0.0033 'International Tables Vol C Tables 4.2.6.8 and 6.1.1.4'
O O 0.0106 0.0060 'International Tables Vol C Tables 4.2.6.8 and 6.1.1.4'
Re Re -1.0185 7.2310 'International Tables Vol C Tables 4.2.6.8 and 6.1.1.4'

loop_
_geom_angle_atom_site_label_1
_geom_angle_atom_site_label_2
_geom_angle_atom_site_label_3
_geom_angle
_geom_angle_site_symmetry_1
_geom_angle_site_symmetry_3
_geom_angle_publ_flag
O1 Re1 O32 171.09(16) . . yes
O1 Re1 O12 101.64(17) . . ?
O32 Re1 O12 81.87(14) . . ?
O1 Re1 N14 88.35(17) . . ?
O32 Re1 N14 83.48(15) . . ?
O12 Re1 N14 89.35(15) . . ?
O1 Re1 N34 94.34(17) . . ?
O32 Re1 N34 82.61(15) . . ?
O12 Re1 N34 163.90(15) . . yes
N14 Re1 N34 93.11(16) . . ?
O1 Re1 Cl1 97.91(13) . . ?
O32 Re1 Cl1 90.51(11) . . ?
O12 Re1 Cl1 85.19(11) . . ?
N14 Re1 Cl1 172.40(11) . . yes
N34 Re1 Cl1 90.71(11) . . ?
C12 C11 H111 109.5 . . ?
C12 C11 H112 109.5 . . ?
H111 C11 H112 109.5 . . ?
C12 C11 H113 109.5 . . ?
H111 C11 H113 109.5 . . ?
H112 C11 H113 109.5 . . ?
O12 C12 C13 128.2(5) . . ?
O12 C12 C11 112.6(4) . . ?
C13 C12 C11 119.2(5) . . ?
C12 O12 Re1 122.0(3) . . ?
C12 C13 C14 126.6(5) . . ?
C12 C13 H13 116.7 . . ?
C14 C13 H13 116.7 . . ?
N14 C14 C13 123.3(5) . . ?
N14 C14 C15 119.6(5) . . ?
C13 C14 C15 117.1(5) . . ?
C14 N14 C21 117.9(4) . . ?
C14 N14 Re1 122.7(3) . . ?
C21 N14 Re1 119.3(3) . . ?
C14 C15 H151 109.5 . . ?
C14 C15 H152 109.5 . . ?
H151 C15 H152 109.5 . . ?
C14 C15 H153 109.5 . . ?
H151 C15 H153 109.5 . . ?
H152 C15 H153 109.5 . . ?
C26 C21 C22 121.6(5) . . ?
C26 C21 N14 120.0(5) . . ?
C22 C21 N14 118.4(5) . . ?
C23 C22 C21 116.2(5) . . ?
C23 C22 C27 120.6(5) . . ?
C21 C22 C27 123.1(5) . . ?
C24 C23 C22 122.8(5) . . ?
C24 C23 H23 118.6 . . ?
C22 C23 H23 118.6 . . ?
C23 C24 C25 119.5(5) . . ?
C23 C24 H24 120.2 . . ?
C25 C24 H24 120.2 . . ?
C24 C25 C26 120.0(5) . . ?
C24 C25 H25 120.0 . . ?
C26 C25 H25 120.0 . . ?
C21 C26 C25 119.8(5) . . ?
C21 C26 H26 120.1 . . ?
C25 C26 H26 120.1 . . ?
C22 C27 H271 109.5 . . ?
C22 C27 H272 109.5 . . ?
H271 C27 H272 109.5 . . ?
C22 C27 H273 109.5 . . ?
H271 C27 H273 109.5 . . ?
H272 C27 H273 109.5 . . ?
C22 C27 H274 109.5 . . ?
H271 C27 H274 141.1 . . ?
H272 C27 H274 56.3 . . ?
H273 C27 H274 56.3 . . ?
C22 C27 H275 109.5 . . ?
H271 C27 H275 56.3 . . ?
H272 C27 H275 141.1 . . ?
H273 C27 H275 56.3 . . ?
H274 C27 H275 109.5 . . ?
C22 C27 H276 109.5 . . ?
H271 C27 H276 56.3 . . ?
H272 C27 H276 56.3 . . ?
H273 C27 H276 141.1 . . ?
H274 C27 H276 109.5 . . ?
H275 C27 H276 109.5 . . ?
C32 C31 H311 109.5 . . ?
C32 C31 H312 109.5 . . ?
H311 C31 H312 109.5 . . ?
C32 C31 H313 109.5 . . ?
H311 C31 H313 109.5 . . ?
H312 C31 H313 109.5 . . ?
O32 C32 C33 122.1(5) . . ?
O32 C32 C31 114.0(4) . . ?
C33 C32 C31 124.0(5) . . ?
C32 O32 Re1 131.9(3) . . ?
C32 C33 C34 124.3(5) . . ?
C32 C33 H33 117.8 . . ?
C34 C33 H33 117.8 . . ?
N34 C34 C33 124.0(5) . . ?
N34 C34 C35 121.6(5) . . ?
C33 C34 C35 114.4(5) . . ?
C34 N34 C41 117.5(4) . . ?
C34 N34 Re1 126.9(3) . . ?
C41 N34 Re1 115.6(3) . . ?
C34 C35 H351 109.5 . . ?
C34 C35 H352 109.5 . . ?
H351 C35 H352 109.5 . . ?
C34 C35 H353 109.5 . . ?
H351 C35 H353 109.5 . . ?
H352 C35 H353 109.5 . . ?
C42 C41 C46 121.1(5) . . ?
C42 C41 N34 120.8(5) . . ?
C46 C41 N34 118.0(5) . . ?
C41 C42 C43 117.3(5) . . ?
C41 C42 C47 123.0(5) . . ?
C43 C42 C47 119.6(5) . . ?
C44 C43 C42 121.7(5) . . ?
C44 C43 H43 119.1 . . ?
C42 C43 H43 119.1 . . ?
C43 C44 C45 120.9(6) . . ?
C43 C44 H44 119.6 . . ?
C45 C44 H44 119.6 . . ?
C46 C45 C44 118.5(6) . . ?
C46 C45 H45 120.8 . . ?
C44 C45 H45 120.8 . . ?
C45 C46 C41 120.5(5) . . ?
C45 C46 H46 119.8 . . ?
C41 C46 H46 119.8 . . ?
C42 C47 H471 109.5 . . ?
C42 C47 H472 109.5 . . ?
H471 C47 H472 109.5 . . ?
C42 C47 H473 109.5 . . ?
H471 C47 H473 109.5 . . ?
H472 C47 H473 109.5 . . ?
O2 Re2 O82 169.50(16) . . yes
O2 Re2 O62 99.47(17) . . ?
O82 Re2 O62 85.04(15) . . ?
O2 Re2 N84 93.18(17) . . ?
O82 Re2 N84 83.14(15) . . ?
O62 Re2 N84 166.78(16) . . yes
O2 Re2 N64 87.87(17) . . ?
O82 Re2 N64 82.63(15) . . ?
O62 Re2 N64 90.04(16) . . ?
N84 Re2 N64 94.30(16) . . ?
O2 Re2 Cl2 101.25(13) . . ?
O82 Re2 Cl2 88.61(11) . . ?
O62 Re2 Cl2 83.87(12) . . ?
N84 Re2 Cl2 89.93(12) . . ?
N64 Re2 Cl2 169.74(12) . . yes
C62 C61 H611 109.5 . . ?
C62 C61 H612 109.5 . . ?
H611 C61 H612 109.5 . . ?
C62 C61 H613 109.5 . . ?
H611 C61 H613 109.5 . . ?
H612 C61 H613 109.5 . . ?
O62 C62 C63 126.3(5) . . ?
O62 C62 C61 112.2(5) . . ?
C63 C62 C61 121.3(5) . . ?
C62 O62 Re2 124.7(3) . . ?
C62 C63 C64 127.4(5) . . ?
C62 C63 H63 116.3 . . ?
C64 C63 H63 116.3 . . ?
N64 C64 C63 123.7(5) . . ?
N64 C64 C65 121.2(5) . . ?
C63 C64 C65 115.0(5) . . ?
C64 N64 C71 118.3(4) . . ?
C64 N64 Re2 122.3(4) . . ?
C71 N64 Re2 118.7(3) . . ?
C64 C65 H651 109.5 . . ?
C64 C65 H652 109.5 . . ?
H651 C65 H652 109.5 . . ?
C64 C65 H653 109.5 . . ?
H651 C65 H653 109.5 . . ?
H652 C65 H653 109.5 . . ?
C72 C71 C76 120.8(5) . . ?
C72 C71 N64 119.0(5) . . ?
C76 C71 N64 120.2(5) . . ?
C73 C72 C71 117.5(5) . . ?
C73 C72 C77 120.2(5) . . ?
C71 C72 C77 122.3(5) . . ?
C74 C73 C72 122.2(6) . . ?
C74 C73 H73 118.9 . . ?
C72 C73 H73 118.9 . . ?
C73 C74 C75 120.1(6) . . ?
C73 C74 H74 120.0 . . ?
C75 C74 H74 120.0 . . ?
C74 C75 C76 119.2(6) . . ?
C74 C75 H75 120.4 . . ?
C76 C75 H75 120.4 . . ?
C75 C76 C71 120.1(5) . . ?
C75 C76 H76 119.9 . . ?
C71 C76 H76 119.9 . . ?
C72 C77 H771 109.5 . . ?
C72 C77 H772 109.5 . . ?
H771 C77 H772 109.5 . . ?
C72 C77 H773 109.5 . . ?
H771 C77 H773 109.5 . . ?
H772 C77 H773 109.5 . . ?
C82 C81 H811 109.5 . . ?
C82 C81 H812 109.5 . . ?
H811 C81 H812 109.5 . . ?
C82 C81 H813 109.5 . . ?
H811 C81 H813 109.5 . . ?
H812 C81 H813 109.5 . . ?
O82 C82 C83 122.9(5) . . ?
O82 C82 C81 115.2(5) . . ?
C83 C82 C81 121.8(5) . . ?
C82 O82 Re2 129.8(3) . . ?
C82 C83 C84 125.1(5) . . ?
C82 C83 H83 117.5 . . ?
C84 C83 H83 117.5 . . ?
N84 C84 C83 122.2(5) . . ?
N84 C84 C85 121.3(5) . . ?
C83 C84 C85 116.5(5) . . ?
C84 N84 C91 118.0(4) . . ?
C84 N84 Re2 127.3(4) . . ?
C91 N84 Re2 114.7(3) . . ?
C84 C85 H851 109.5 . . ?
C84 C85 H852 109.5 . . ?
H851 C85 H852 109.5 . . ?
C84 C85 H853 109.5 . . ?
H851 C85 H853 109.5 . . ?
H852 C85 H853 109.5 . . ?
C96 C91 C92 121.0(5) . . ?
C96 C91 N84 118.4(5) . . ?
C92 C91 N84 120.6(5) . . ?
C91 C92 C93 117.2(5) . . ?
C91 C92 C97 124.3(5) . . ?
C93 C92 C97 118.4(5) . . ?
C94 C93 C92 121.5(6) . . ?
C94 C93 H93 119.2 . . ?
C92 C93 H93 119.2 . . ?
C95 C94 C93 120.3(6) . . ?
C95 C94 H94 119.9 . . ?
C93 C94 H94 119.9 . . ?
C94 C95 C96 119.6(6) . . ?
C94 C95 H95 120.2 . . ?
C96 C95 H95 120.2 . . ?
C95 C96 C91 120.2(6) . . ?
C95 C96 H96 119.9 . . ?
C91 C96 H96 119.9 . . ?
C92 C97 H971 109.5 . . ?
C92 C97 H972 109.5 . . ?
H971 C97 H972 109.5 . . ?
C92 C97 H973 109.5 . . ?
H971 C97 H973 109.5 . . ?
H972 C97 H973 109.5 . . ?
C92 C97 H974 109.5 . . ?
H971 C97 H974 141.1 . . ?
H972 C97 H974 56.3 . . ?
H973 C97 H974 56.3 . . ?
C92 C97 H975 109.5 . . ?
H971 C97 H975 56.3 . . ?
H972 C97 H975 141.1 . . ?
H973 C97 H975 56.3 . . ?
H974 C97 H975 109.5 . . ?
C92 C97 H976 109.5 . . ?
H971 C97 H976 56.3 . . ?
H972 C97 H976 56.3 . . ?
H973 C97 H976 141.1 . . ?
H974 C97 H976 109.5 . . ?
H975 C97 H976 109.5 . . ?

loop_
_geom_bond_atom_site_label_1
_geom_bond_atom_site_label_2
_geom_bond_distance
_geom_bond_site_symmetry_2
_geom_bond_publ_flag
Re1 O1 1.688(4) . yes
Re1 O32 1.992(3) . yes
Re1 O12 2.037(4) . yes
Re1 N14 2.125(4) . yes
Re1 N34 2.134(4) . yes
Re1 Cl1 2.4327(12) . yes
C11 C12 1.520(7) . ?
C11 H111 0.98 . ?
C11 H112 0.98 . ?
C11 H113 0.98 . ?
C12 O12 1.310(6) . ?
C12 C13 1.367(7) . ?
C13 C14 1.420(7) . ?
C13 H13 0.95 . ?
C14 N14 1.329(6) . ?
C14 C15 1.515(7) . ?
N14 C21 1.446(6) . ?
C15 H151 0.98 . ?
C15 H152 0.98 . ?
C15 H153 0.98 . ?
C21 C26 1.391(7) . ?
C21 C22 1.409(7) . ?
C22 C23 1.404(8) . ?
C22 C27 1.492(8) . ?
C23 C24 1.378(9) . ?
C23 H23 0.95 . ?
C24 C25 1.384(8) . ?
C24 H24 0.95 . ?
C25 C26 1.393(7) . ?
C25 H25 0.95 . ?
C26 H26 0.95 . ?
C27 H271 0.98 . ?
C27 H272 0.98 . ?
C27 H273 0.98 . ?
C27 H274 0.98 . ?
C27 H275 0.98 . ?
C27 H276 0.98 . ?
C31 C32 1.486(7) . ?
C31 H311 0.98 . ?
C31 H312 0.98 . ?
C31 H313 0.98 . ?
C32 O32 1.318(6) . ?
C32 C33 1.353(7) . ?
C33 C34 1.437(7) . ?
C33 H33 0.95 . ?
C34 N34 1.318(7) . ?
C34 C35 1.505(7) . ?
N34 C41 1.460(6) . ?
C35 H351 0.98 . ?
C35 H352 0.98 . ?
C35 H353 0.98 . ?
C41 C42 1.392(7) . ?
C41 C46 1.412(7) . ?
C42 C43 1.399(8) . ?
C42 C47 1.496(8) . ?
C43 C44 1.378(8) . ?
C43 H43 0.95 . ?
C44 C45 1.397(8) . ?
C44 H44 0.95 . ?
C45 C46 1.382(7) . ?
C45 H45 0.95 . ?
C46 H46 0.95 . ?
C47 H471 0.98 . ?
C47 H472 0.98 . ?
C47 H473 0.98 . ?
Re2 O2 1.680(4) . yes
Re2 O82 2.014(4) . yes
Re2 O62 2.016(4) . yes
Re2 N84 2.115(4) . yes
Re2 N64 2.129(4) . yes
Re2 Cl2 2.3896(12) . yes
C61 C62 1.504(8) . ?
C61 H611 0.98 . ?
C61 H612 0.98 . ?
C61 H613 0.98 . ?
C62 O62 1.317(6) . ?
C62 C63 1.354(8) . ?
C63 C64 1.437(8) . ?
C63 H63 0.95 . ?
C64 N64 1.314(6) . ?
C64 C65 1.499(8) . ?
N64 C71 1.442(6) . ?
C65 H651 0.98 . ?
C65 H652 0.98 . ?
C65 H653 0.98 . ?
C71 C72 1.400(7) . ?
C71 C76 1.401(8) . ?
C72 C73 1.399(8) . ?
C72 C77 1.514(8) . ?
C73 C74 1.377(9) . ?
C73 H73 0.95 . ?
C74 C75 1.391(9) . ?
C74 H74 0.95 . ?
C75 C76 1.396(8) . ?
C75 H75 0.95 . ?
C76 H76 0.95 . ?
C77 H771 0.98 . ?
C77 H772 0.98 . ?
C77 H773 0.98 . ?
C81 C82 1.508(7) . ?
C81 H811 0.98 . ?
C81 H812 0.98 . ?
C81 H813 0.98 . ?
C82 O82 1.306(6) . ?
C82 C83 1.371(7) . ?
C83 C84 1.432(7) . ?
C83 H83 0.95 . ?
C84 N84 1.320(7) . ?
C84 C85 1.494(7) . ?
N84 C91 1.461(6) . ?
C85 H851 0.98 . ?
C85 H852 0.98 . ?
C85 H853 0.98 . ?
C91 C96 1.392(7) . ?
C91 C92 1.396(7) . ?
C92 C93 1.401(8) . ?
C92 C97 1.506(8) . ?
C93 C94 1.385(10) . ?
C93 H93 0.95 . ?
C94 C95 1.374(10) . ?
C94 H94 0.95 . ?
C95 C96 1.386(8) . ?
C95 H95 0.95 . ?
C96 H96 0.95 . ?
C97 H971 0.98 . ?
C97 H972 0.98 . ?
C97 H973 0.98 . ?
C97 H974 0.98 . ?
C97 H975 0.98 . ?
C97 H976 0.98 . ?

loop_
_geom_torsion_atom_site_label_1
_geom_torsion_atom_site_label_2
_geom_torsion_atom_site_label_3
_geom_torsion_atom_site_label_4
_geom_torsion
_geom_torsion_site_symmetry_1
_geom_torsion_site_symmetry_2
_geom_torsion_site_symmetry_3
_geom_torsion_site_symmetry_4
_geom_torsion_publ_flag
C13 C12 O12 Re1 15.7(7) . . . . ?
C11 C12 O12 Re1 -164.3(3) . . . . ?
O1 Re1 O12 C12 -114.9(4) . . . . ?
O32 Re1 O12 C12 56.8(4) . . . . ?
N14 Re1 O12 C12 -26.7(4) . . . . ?
N34 Re1 O12 C12 72.3(7) . . . . ?
Cl1 Re1 O12 C12 148.0(4) . . . . ?
O12 C12 C13 C14 10.7(9) . . . . ?
C11 C12 C13 C14 -169.4(5) . . . . ?
C12 C13 C14 N14 -13.3(9) . . . . ?
C12 C13 C14 C15 166.4(5) . . . . ?
C13 C14 N14 C21 166.9(5) . . . . ?
C15 C14 N14 C21 -12.8(7) . . . . ?
C13 C14 N14 Re1 -9.9(7) . . . . ?
C15 C14 N14 Re1 170.5(4) . . . . ?
O1 Re1 N14 C14 126.1(4) . . . . ?
O32 Re1 N14 C14 -57.5(4) . . . . ?
O12 Re1 N14 C14 24.4(4) . . . . ?
N34 Re1 N14 C14 -139.7(4) . . . . ?
O1 Re1 N14 C21 -50.6(4) . . . . ?
O32 Re1 N14 C21 125.8(4) . . . . ?
O12 Re1 N14 C21 -152.3(4) . . . . ?
N34 Re1 N14 C21 43.6(4) . . . . ?
C14 N14 C21 C26 91.6(6) . . . . ?
Re1 N14 C21 C26 -91.6(5) . . . . ?
C14 N14 C21 C22 -90.5(6) . . . . ?
Re1 N14 C21 C22 86.3(5) . . . . ?
C26 C21 C22 C23 2.6(8) . . . . ?
N14 C21 C22 C23 -175.3(5) . . . . ?
C26 C21 C22 C27 -175.1(5) . . . . ?
N14 C21 C22 C27 7.0(8) . . . . ?
C21 C22 C23 C24 -0.7(8) . . . . ?
C27 C22 C23 C24 177.0(6) . . . . ?
C22 C23 C24 C25 -1.6(9) . . . . ?
C23 C24 C25 C26 2.0(9) . . . . ?
C22 C21 C26 C25 -2.2(8) . . . . ?
N14 C21 C26 C25 175.7(5) . . . . ?
C24 C25 C26 C21 -0.2(8) . . . . ?
C33 C32 O32 Re1 -28.3(7) . . . . ?
C31 C32 O32 Re1 152.0(4) . . . . ?
O12 Re1 O32 C32 -151.9(5) . . . . ?
N14 Re1 O32 C32 -61.6(5) . . . . ?
N34 Re1 O32 C32 32.4(4) . . . . ?
Cl1 Re1 O32 C32 123.1(4) . . . . ?
O32 C32 C33 C34 -1.3(8) . . . . ?
C31 C32 C33 C34 178.5(5) . . . . ?
C32 C33 C34 N34 11.9(9) . . . . ?
C32 C33 C34 C35 -168.2(5) . . . . ?
C33 C34 N34 C41 -178.0(5) . . . . ?
C35 C34 N34 C41 2.1(7) . . . . ?
C33 C34 N34 Re1 4.4(7) . . . . ?
C35 C34 N34 Re1 -175.6(4) . . . . ?
O1 Re1 N34 C34 152.2(4) . . . . ?
O32 Re1 N34 C34 -19.4(4) . . . . ?
O12 Re1 N34 C34 -34.9(8) . . . . ?
N14 Re1 N34 C34 63.6(4) . . . . ?
Cl1 Re1 N34 C34 -109.8(4) . . . . ?
O1 Re1 N34 C41 -25.5(4) . . . . ?
O32 Re1 N34 C41 162.9(4) . . . . ?
O12 Re1 N34 C41 147.4(5) . . . . ?
N14 Re1 N34 C41 -114.1(3) . . . . ?
Cl1 Re1 N34 C41 72.5(3) . . . . ?
C34 N34 C41 C42 75.0(6) . . . . ?
Re1 N34 C41 C42 -107.0(5) . . . . ?
C34 N34 C41 C46 -101.2(6) . . . . ?
Re1 N34 C41 C46 76.7(5) . . . . ?
C46 C41 C42 C43 -1.7(8) . . . . ?
N34 C41 C42 C43 -177.8(5) . . . . ?
C46 C41 C42 C47 175.1(5) . . . . ?
N34 C41 C42 C47 -1.1(8) . . . . ?
C41 C42 C43 C44 0.1(8) . . . . ?
C47 C42 C43 C44 -176.8(5) . . . . ?
C42 C43 C44 C45 2.0(9) . . . . ?
C43 C44 C45 C46 -2.4(9) . . . . ?
C44 C45 C46 C41 0.8(8) . . . . ?
C42 C41 C46 C45 1.2(8) . . . . ?
N34 C41 C46 C45 177.5(5) . . . . ?
C63 C62 O62 Re2 -3.7(8) . . . . ?
C61 C62 O62 Re2 -179.7(3) . . . . ?
O2 Re2 O62 C62 105.9(4) . . . . ?
O82 Re2 O62 C62 -64.5(4) . . . . ?
N84 Re2 O62 C62 -91.2(8) . . . . ?
N64 Re2 O62 C62 18.1(4) . . . . ?
Cl2 Re2 O62 C62 -153.7(4) . . . . ?
O62 C62 C63 C64 -16.9(9) . . . . ?
C61 C62 C63 C64 158.7(5) . . . . ?
C62 C63 C64 N64 11.7(9) . . . . ?
C62 C63 C64 C65 -164.6(6) . . . . ?
C63 C64 N64 C71 -158.5(5) . . . . ?
C65 C64 N64 C71 17.6(8) . . . . ?
C63 C64 N64 Re2 11.6(7) . . . . ?
C65 C64 N64 Re2 -172.3(4) . . . . ?
O2 Re2 N64 C64 -121.1(4) . . . . ?
O82 Re2 N64 C64 63.4(4) . . . . ?
O62 Re2 N64 C64 -21.6(4) . . . . ?
N84 Re2 N64 C64 145.9(4) . . . . ?
Cl2 Re2 N64 C64 31.8(10) . . . . ?
O2 Re2 N64 C71 48.9(4) . . . . ?
O82 Re2 N64 C71 -126.6(4) . . . . ?
O62 Re2 N64 C71 148.4(4) . . . . ?
N84 Re2 N64 C71 -44.1(4) . . . . ?
Cl2 Re2 N64 C71 -158.2(5) . . . . ?
C64 N64 C71 C72 80.7(6) . . . . ?
Re2 N64 C71 C72 -89.8(5) . . . . ?
C64 N64 C71 C76 -100.2(6) . . . . ?
Re2 N64 C71 C76 89.4(5) . . . . ?
C76 C71 C72 C73 -4.1(8) . . . . ?
N64 C71 C72 C73 175.1(5) . . . . ?
C76 C71 C72 C77 174.8(5) . . . . ?
N64 C71 C72 C77 -6.0(8) . . . . ?
C71 C72 C73 C74 1.5(10) . . . . ?
C77 C72 C73 C74 -177.5(6) . . . . ?
C72 C73 C74 C75 1.8(11) . . . . ?
C73 C74 C75 C76 -2.5(11) . . . . ?
C74 C75 C76 C71 -0.2(10) . . . . ?
C72 C71 C76 C75 3.5(9) . . . . ?
N64 C71 C76 C75 -175.6(5) . . . . ?
C83 C82 O82 Re2 22.9(7) . . . . ?
C81 C82 O82 Re2 -158.9(4) . . . . ?
O2 Re2 O82 C82 37.5(11) . . . . ?
O62 Re2 O82 C82 153.5(4) . . . . ?
N84 Re2 O82 C82 -32.4(4) . . . . ?
N64 Re2 O82 C82 62.8(4) . . . . ?
Cl2 Re2 O82 C82 -122.5(4) . . . . ?
O82 C82 C83 C84 7.9(9) . . . . ?
C81 C82 C83 C84 -170.1(5) . . . . ?
C82 C83 C84 N84 -13.4(9) . . . . ?
C82 C83 C84 C85 166.3(5) . . . . ?
C83 C84 N84 C91 169.3(5) . . . . ?
C85 C84 N84 C91 -10.4(7) . . . . ?
C83 C84 N84 Re2 -10.1(7) . . . . ?
C85 C84 N84 Re2 170.1(4) . . . . ?
O2 Re2 N84 C84 -144.7(4) . . . . ?
O82 Re2 N84 C84 25.5(4) . . . . ?
O62 Re2 N84 C84 52.3(9) . . . . ?
N64 Re2 N84 C84 -56.6(4) . . . . ?
Cl2 Re2 N84 C84 114.1(4) . . . . ?
O2 Re2 N84 C91 35.9(4) . . . . ?
O82 Re2 N84 C91 -154.0(4) . . . . ?
O62 Re2 N84 C91 -127.2(7) . . . . ?
N64 Re2 N84 C91 124.0(3) . . . . ?
Cl2 Re2 N84 C91 -65.4(3) . . . . ?
C84 N84 C91 C96 102.5(6) . . . . ?
Re2 N84 C91 C96 -78.0(5) . . . . ?
C84 N84 C91 C92 -79.0(6) . . . . ?
Re2 N84 C91 C92 100.5(5) . . . . ?
C96 C91 C92 C93 4.1(8) . . . . ?
N84 C91 C92 C93 -174.4(5) . . . . ?
C96 C91 C92 C97 -172.9(5) . . . . ?
N84 C91 C92 C97 8.6(8) . . . . ?
C91 C92 C93 C94 -1.3(9) . . . . ?
C97 C92 C93 C94 175.9(6) . . . . ?
C92 C93 C94 C95 -1.8(9) . . . . ?
C93 C94 C95 C96 2.0(9) . . . . ?
C94 C95 C96 C91 0.8(9) . . . . ?
C92 C91 C96 C95 -3.9(8) . . . . ?
N84 C91 C96 C95 174.6(5) . . . . ?
